data_4513687
loop_
_publ_author_name
'Deng, Mingli'
'Yang, Feilong'
'Yang, Pan'
'Li, Zhouxun'
'Sun, Jinyu'
'Yang, Yongtai'
'Chen, Zhenxia'
'Weng, Linhong'
'Ling, Yun'
'Zhou, Yaming'

_publ_section_title
;
 A Series of Metal--Organic Frameworks Built of Triazolate-Trinuclear and
 Paddlewheel Units: Solid-Solution Framework Approach for Optimizing
 CO2Adsorption and Separation
;
_journal_issue 12
_journal_name_full 'Crystal Growth &amp; Design'
_journal_page_first 5794
_journal_paper_doi 10.1021/acs.cgd.5b01155
_journal_volume 15
_journal_year 2015
_chemical_formula_sum 'C39 H41.5 N11.5 O15 Zn5'
_chemical_formula_weight 1238.18
_chemical_name_systematic
;
 ?
;
_space_group_crystal_system orthorhombic
_space_group_IT_number 62
_space_group_name_Hall '-P 2ac 2n'
_space_group_name_H-M_alt 'P n m a'
_symmetry_space_group_name_Hall '-P 2ac 2n'
_symmetry_space_group_name_H-M 'P n m a'
_atom_sites_solution_hydrogens mixed
_audit_creation_method SHELXL-2013
_cell_angle_alpha 90
_cell_angle_beta 90
_cell_angle_gamma 90
_cell_formula_units_Z 4
_cell_length_a 15.4115(16)
_cell_length_b 19.185(2)
_cell_length_c 25.471(3)
_cell_measurement_reflns_used 9614
_cell_measurement_temperature 293(2)
_cell_measurement_theta_max 24.67
_cell_measurement_theta_min 2.62
_cell_volume 7531.0(14)
_computing_cell_refinement 'Bruker SAINT'
_computing_data_collection 'Bruker APEX2'
_computing_data_reduction 'Bruker SAINT'
_computing_molecular_graphics 'Bruker SHELXTL'
_computing_publication_material 'Bruker SHELXTL'
_computing_structure_refinement 'SHELXL-2013 (Sheldrick, 2013)'
_computing_structure_solution 'SHELXS-97 (Sheldrick, 2008)'
_diffrn_ambient_temperature 293(2)
_diffrn_measured_fraction_theta_full 0.940
_diffrn_measured_fraction_theta_max 0.999
_diffrn_measurement_device_type 'Bruker APEX-II CCD'
_diffrn_measurement_method '\f and \w scans'
_diffrn_radiation_type MoK\a
_diffrn_radiation_wavelength 0.71073
_diffrn_reflns_av_R_equivalents 0.0384
_diffrn_reflns_av_unetI/netI 0.0313
_diffrn_reflns_Laue_measured_fraction_full 0.940
_diffrn_reflns_Laue_measured_fraction_max 0.999
_diffrn_reflns_limit_h_max 18
_diffrn_reflns_limit_h_min -18
_diffrn_reflns_limit_k_max 20
_diffrn_reflns_limit_k_min -22
_diffrn_reflns_limit_l_max 29
_diffrn_reflns_limit_l_min -17
_diffrn_reflns_number 34741
_diffrn_reflns_point_group_measured_fraction_full 0.940
_diffrn_reflns_point_group_measured_fraction_max 0.999
_diffrn_reflns_theta_full 25.242
_diffrn_reflns_theta_max 24.711
_diffrn_reflns_theta_min 1.329
_diffrn_source 'sealed tube'
_exptl_absorpt_coefficient_mu 1.619
_exptl_absorpt_correction_T_max 1.0000
_exptl_absorpt_correction_T_min 0.6000
_exptl_absorpt_correction_type multi-scan
_exptl_absorpt_process_details SADABS
_exptl_crystal_colour colorless
_exptl_crystal_density_diffrn 1.092
_exptl_crystal_description block
_exptl_crystal_F_000 2504
_exptl_crystal_size_max 0.150
_exptl_crystal_size_mid 0.130
_exptl_crystal_size_min 0.100
_refine_diff_density_max 1.143
_refine_diff_density_min -0.702
_refine_diff_density_rms 0.225
_refine_ls_extinction_method none
_refine_ls_goodness_of_fit_ref 1.133
_refine_ls_hydrogen_treatment mixed
_refine_ls_matrix_type full
_refine_ls_number_parameters 348
_refine_ls_number_reflns 6626
_refine_ls_number_restraints 49
_refine_ls_restrained_S_all 1.164
_refine_ls_R_factor_all 0.0753
_refine_ls_R_factor_gt 0.0598
_refine_ls_shift/su_max 0.001
_refine_ls_shift/su_mean 0.000
_refine_ls_structure_factor_coef Fsqd
_refine_ls_weighting_details
;
 w=1/[\s^2^(Fo^2^)+(0.1442P)^2^+3.5743P]
 where P=(Fo^2^+2Fc^2^)/3
;
_refine_ls_weighting_scheme calc
_refine_ls_wR_factor_gt 0.1889
_refine_ls_wR_factor_ref 0.2102
_reflns_Friedel_coverage 0.000
_reflns_number_gt 5230
_reflns_number_total 6626
_reflns_threshold_expression 'I > 2\s(I)'
_cod_data_source_file cg5b01155_si_002.cif
_cod_data_source_block MAC-4-AC0.5
_cod_depositor_comments 'Adding full bibliography for 4513682--4513688.cif.'
_cod_original_cell_volume 7531.3(14)
_cod_original_formula_sum 'C39 H41.50 N11.50 O15 Zn5'
_cod_database_code 4513687
_shelx_space_group_comment
;
The symmetry employed for this shelxl refinement is uniquely defined
by the following loop, which should always be used as a source of
symmetry information in preference to the above space-group names.
They are only intended as comments.
;
_shelx_estimated_absorpt_t_min 0.793
_shelx_estimated_absorpt_t_max 0.855

loop_
_space_group_symop_operation_xyz
'x, y, z'
'-x+1/2, -y, z+1/2'
'-x, y+1/2, -z'
'x+1/2, -y+1/2, -z+1/2'
'-x, -y, -z'
'x-1/2, y, -z-1/2'
'x, -y-1/2, z'
'-x-1/2, y-1/2, z-1/2'

loop_
_atom_site_label
_atom_site_type_symbol
_atom_site_fract_x
_atom_site_fract_y
_atom_site_fract_z
_atom_site_U_iso_or_equiv
_atom_site_adp_type
_atom_site_occupancy
_atom_site_site_symmetry_order
_atom_site_calc_flag
_atom_site_refinement_flags_posn
_atom_site_refinement_flags_adp
_atom_site_refinement_flags_occupancy
_atom_site_disorder_assembly
_atom_site_disorder_group
Zn1 Zn 0.93733(4) 0.16212(3) 0.23122(2) 0.0307(2) Uani 1 1 d . . . . .
Zn2 Zn 0.97166(4) 0.03581(3) 0.45095(2) 0.0396(2) Uani 1 1 d . . . . .
Zn3 Zn 0.80809(5) 0.2500 0.30813(3) 0.0315(2) Uani 1 2 d S T P . .
N1 N 0.9245(3) 0.1309(2) 0.30655(14) 0.0339(9) Uani 1 1 d . . . . .
N2 N 0.8650(2) 0.1653(2) 0.33750(16) 0.0335(9) Uani 1 1 d . . . . .
N3 N 0.9282(3) 0.0848(2) 0.38542(16) 0.0386(10) Uani 1 1 d . . . . .
N4 N 1.0505(3) 0.2137(2) 0.21981(17) 0.0365(9) Uani 1 1 d . . . . .
N5 N 1.1821(4) 0.2500 0.1997(2) 0.0365(13) Uani 1 2 d S T P . .
N6 N 1.026(2) 0.2500 0.7124(7) 0.154(11) Uani 0.5 2 d S TU P A 1
H6A H 1.0277 0.2888 0.7293 0.184 Uiso 0.25 1 calc R U P A 1
H6B H 1.0268 0.2112 0.7293 0.184 Uiso 0.25 1 calc R U P A 1
N7 N 0.9553(19) -0.0868(16) 0.0270(17) 0.33(2) Uani 0.5 1 d D U P B 3
H7B H 1.0064 -0.0888 0.0405 0.393 Uiso 0.5 1 calc R U P B 3
H7C H 0.9430 -0.1117 -0.0001 0.393 Uiso 0.5 1 calc R U P B 3
N8 N 0.6585(6) 0.2500 0.1027(3) 0.071(2) Uani 1 2 d S T P . .
O1 O 0.9861(3) 0.12080(19) 0.49941(15) 0.0523(10) Uani 1 1 d . . . . .
O2 O 1.0236(4) 0.0657(2) 0.57236(16) 0.0685(14) Uani 1 1 d . . . . .
O3 O 0.6018(3) 0.0399(2) 0.06167(17) 0.0630(12) Uani 1 1 d . . . . .
O4 O 0.6424(3) -0.0166(2) -0.01022(17) 0.0654(12) Uani 1 1 d . . . . .
O5 O 0.8342(6) 0.1149(4) 0.1861(3) 0.162(4) Uani 1 1 d . . . . .
O6 O 0.9577(4) 0.0776(6) 0.1804(3) 0.156(4) Uani 1 1 d . . . . .
O7 O 0.8648(3) 0.2500 0.23850(17) 0.0305(10) Uani 1 2 d S T P . .
H7A H 0.8240 0.2500 0.2137 0.06(3) Uiso 1 2 d R . P . .
O8 O 0.7167(6) 0.2500 0.1825(3) 0.103(3) Uani 1 2 d S T P . .
C1 C 1.0281(5) 0.0336(3) 0.3185(3) 0.069(2) Uani 1 1 d . . . . .
H1A H 1.0841 0.0547 0.3229 0.103 Uiso 1 1 calc R U . . .
H1B H 1.0191 0.0229 0.2821 0.103 Uiso 1 1 calc R U . . .
H1C H 1.0252 -0.0085 0.3388 0.103 Uiso 1 1 calc R U . . .
C2 C 0.9603(3) 0.0824(3) 0.33648(19) 0.0385(11) Uani 1 1 d . . . . .
C3 C 0.8691(3) 0.1358(3) 0.38382(18) 0.0378(11) Uani 1 1 d . . . . .
C4 C 0.8123(5) 0.1572(4) 0.4283(2) 0.069(2) Uani 1 1 d . . . . .
H4A H 0.7625 0.1815 0.4149 0.103 Uiso 1 1 calc R U . . .
H4B H 0.8440 0.1874 0.4514 0.103 Uiso 1 1 calc R U . . .
H4C H 0.7937 0.1166 0.4472 0.103 Uiso 1 1 calc R U . . .
C5 C 1.0069(4) 0.1187(3) 0.5471(2) 0.0474(14) Uani 1 1 d . . . . .
C6 C 1.0100(5) 0.1875(3) 0.5760(2) 0.0549(16) Uani 1 1 d . . . . .
C7 C 1.0194(7) 0.1880(4) 0.6297(3) 0.097(3) Uani 1 1 d . . . . .
H7 H 1.0247 0.1461 0.6478 0.117 Uiso 1 1 calc R U . C 1
C8 C 1.0210(10) 0.2500 0.6569(4) 0.101(4) Uani 0.5 2 d S TU P A 1
C9 C 1.0020(6) 0.2500 0.5489(3) 0.0445(18) Uani 1 2 d S T P . .
H9 H 0.9913 0.2500 0.5130 0.053 Uiso 1 2 calc R U P . .
C10 C 0.8833(6) 0.0796(4) 0.1643(3) 0.075(2) Uani 1 1 d . . . . .
C11 C 0.8561(5) 0.0373(5) 0.1171(3) 0.090(3) Uani 1 1 d . . . . .
C12 C 0.9159(8) -0.0049(11) 0.0922(6) 0.239(11) Uani 1 1 d . . . . .
H12 H 0.9726 -0.0077 0.1045 0.287 Uiso 1 1 calc R U . D 3
C13 C 0.8910(10) -0.0422(9) 0.0496(6) 0.219(8) Uani 0.5 1 d D U P B 3
C14 C 0.8068(7) -0.0357(8) 0.0298(5) 0.178(6) Uani 1 1 d . U . . .
H14 H 0.7909 -0.0612 0.0003 0.214 Uiso 1 1 calc R U . B 3
C15 C 0.7477(5) 0.0071(5) 0.0529(3) 0.091(3) Uani 1 1 d . . . . .
C16 C 0.7734(5) 0.0425(3) 0.0982(3) 0.0633(17) Uani 1 1 d . . . . .
H16 H 0.7334 0.0702 0.1159 0.076 Uiso 1 1 calc R U . . .
C17 C 0.6567(4) 0.0108(3) 0.0329(2) 0.0538(14) Uani 1 1 d . . . . .
C18 C 1.1594(4) 0.1211(3) 0.2049(3) 0.071(2) Uani 1 1 d . . . . .
H18A H 1.1112 0.0905 0.2108 0.106 Uiso 1 1 calc R U . . .
H18B H 1.2030 0.1130 0.2312 0.106 Uiso 1 1 calc R U . . .
H18C H 1.1834 0.1123 0.1708 0.106 Uiso 1 1 calc R U . . .
C19 C 1.1296(3) 0.1946(3) 0.2079(2) 0.0388(11) Uani 1 1 d . . . . .
C20 C 0.7211(9) 0.2500 0.1387(5) 0.100(4) Uani 1 2 d S T P . .
H20 H 0.7773 0.2500 0.1253 0.120 Uiso 1 2 calc R U P . .
C21 C 0.5729(10) 0.2500 0.1136(7) 0.136(6) Uani 1 2 d S TU P . .
H21A H 0.5639 0.2648 0.1492 0.203 Uiso 0.5 1 d R U P . .
H21B H 0.5501 0.2038 0.1091 0.203 Uiso 0.5 1 d R U P . .
H21C H 0.5436 0.2814 0.0902 0.203 Uiso 0.5 1 d R U P . .
C22 C 0.6798(13) 0.2500 0.0490(6) 0.186(10) Uani 1 2 d S TU P . .
H22A H 0.6290 0.2606 0.0287 0.279 Uiso 0.5 1 calc R U P . .
H22B H 0.7014 0.2049 0.0392 0.279 Uiso 0.5 1 calc R U P . .
H22C H 0.7236 0.2845 0.0424 0.279 Uiso 0.5 1 calc R U P . .
C8' C 1.0210(10) 0.2500 0.6569(4) 0.101(4) Uani 0.5 2 d S T P A 2
H8' H 1.0231 0.2500 0.6934 0.121 Uiso 0.5 2 calc R U P A 2
C13' C 0.8910(10) -0.0422(9) 0.0496(6) 0.219(8) Uani 0.5 1 d . . P B 4
H13' H 0.9301 -0.0723 0.0334 0.263 Uiso 0.5 1 calc R U P B 4
O9 O 0.022(2) 0.2500 0.0645(10) 0.440(17) Uani 1 2 d S T P . .
H9A H 0.0057 0.2500 0.0322 0.528 Uiso 1 2 d R U P . .
H9B H -0.0198 0.2500 0.0869 0.528 Uiso 1 2 d R U P . .

loop_
_atom_site_aniso_label
_atom_site_aniso_U_11
_atom_site_aniso_U_22
_atom_site_aniso_U_33
_atom_site_aniso_U_23
_atom_site_aniso_U_13
_atom_site_aniso_U_12
Zn1 0.0330(3) 0.0309(3) 0.0282(3) 0.0001(2) -0.0010(2) -0.0021(2)
Zn2 0.0647(5) 0.0245(3) 0.0297(4) 0.0076(2) 0.0041(3) 0.0041(3)
Zn3 0.0270(4) 0.0325(4) 0.0352(5) 0.000 -0.0045(3) 0.000
N1 0.038(2) 0.034(2) 0.029(2) 0.0034(17) 0.0024(16) 0.0035(18)
N2 0.029(2) 0.037(2) 0.034(2) 0.0055(16) 0.0005(17) 0.0031(17)
N3 0.049(2) 0.032(2) 0.035(2) 0.0097(17) 0.0045(18) 0.0056(19)
N4 0.033(2) 0.030(2) 0.047(2) 0.0050(18) 0.0073(17) -0.0003(17)
N5 0.031(3) 0.033(3) 0.046(3) 0.000 0.003(3) 0.000
N6 0.34(3) 0.085(15) 0.037(10) 0.000 -0.023(15) 0.000
N7 0.24(3) 0.44(4) 0.31(3) -0.20(3) -0.11(3) 0.13(3)
N8 0.067(5) 0.091(6) 0.055(5) 0.000 -0.028(4) 0.000
O1 0.081(3) 0.0288(19) 0.047(2) -0.0028(16) -0.0029(19) 0.0015(19)
O2 0.132(4) 0.025(2) 0.048(2) 0.0023(18) -0.001(2) 0.008(2)
O3 0.069(3) 0.065(3) 0.055(3) -0.019(2) -0.015(2) 0.014(2)
O4 0.068(3) 0.074(3) 0.054(3) -0.032(2) -0.009(2) -0.015(2)
O5 0.186(8) 0.158(7) 0.142(6) -0.113(6) -0.115(6) 0.094(6)
O6 0.082(4) 0.272(11) 0.113(5) -0.116(6) 0.006(4) -0.063(5)
O7 0.030(2) 0.031(2) 0.031(2) 0.000 -0.0091(19) 0.000
O8 0.088(6) 0.143(8) 0.077(6) 0.000 -0.017(5) 0.000
C1 0.108(6) 0.058(4) 0.041(3) 0.014(3) 0.014(3) 0.040(4)
C2 0.051(3) 0.032(3) 0.033(3) 0.008(2) 0.001(2) 0.007(2)
C3 0.045(3) 0.038(3) 0.031(3) 0.007(2) 0.005(2) 0.001(2)
C4 0.080(5) 0.075(5) 0.051(4) 0.020(3) 0.029(3) 0.033(4)
C5 0.076(4) 0.024(3) 0.042(3) 0.001(2) 0.010(3) -0.001(3)
C6 0.099(5) 0.026(3) 0.039(3) 0.001(2) 0.001(3) 0.000(3)
C7 0.212(11) 0.036(4) 0.045(4) 0.003(3) -0.022(5) 0.000(5)
C8 0.198(13) 0.056(6) 0.049(6) 0.000 -0.015(7) 0.000
C9 0.072(5) 0.026(4) 0.036(4) 0.000 0.006(3) 0.000
C10 0.094(6) 0.086(5) 0.047(4) -0.009(4) -0.015(4) -0.035(5)
C11 0.070(5) 0.116(7) 0.082(6) -0.055(5) -0.009(4) -0.022(5)
C12 0.086(7) 0.40(2) 0.227(16) -0.233(18) -0.071(9) 0.053(12)
C13 0.136(10) 0.310(16) 0.211(13) -0.189(12) -0.051(9) 0.063(11)
C14 0.106(8) 0.262(14) 0.165(10) -0.163(10) -0.052(7) 0.041(8)
C15 0.067(5) 0.123(7) 0.084(6) -0.069(5) -0.007(4) -0.005(5)
C16 0.070(4) 0.061(4) 0.059(4) -0.030(3) -0.011(3) -0.007(3)
C17 0.057(4) 0.047(3) 0.057(4) -0.012(3) -0.008(3) -0.006(3)
C18 0.045(3) 0.033(3) 0.134(6) 0.009(4) 0.022(4) 0.002(3)
C19 0.032(3) 0.033(2) 0.050(3) 0.005(2) 0.006(2) 0.000(2)
C20 0.101(9) 0.142(12) 0.058(7) 0.000 -0.011(7) 0.000
C21 0.083(9) 0.204(18) 0.119(12) 0.000 -0.006(9) 0.000
C22 0.144(15) 0.34(3) 0.074(10) 0.000 -0.011(10) 0.000
C8' 0.198(13) 0.056(6) 0.049(6) 0.000 -0.015(7) 0.000
C13' 0.136(10) 0.310(16) 0.211(13) -0.189(12) -0.051(9) 0.063(11)
O9 0.64(2) 0.46(5) 0.22(3) 0.000 0.13(3) 0.000

loop_
_atom_type_symbol
_atom_type_description
_atom_type_scat_dispersion_real
_atom_type_scat_dispersion_imag
_atom_type_scat_source
C C 0.0033 0.0016 'International Tables Vol C Tables 4.2.6.8 and 6.1.1.4'
H H 0.0000 0.0000 'International Tables Vol C Tables 4.2.6.8 and 6.1.1.4'
N N 0.0061 0.0033 'International Tables Vol C Tables 4.2.6.8 and 6.1.1.4'
O O 0.0106 0.0060 'International Tables Vol C Tables 4.2.6.8 and 6.1.1.4'
Zn Zn 0.2839 1.4301 'International Tables Vol C Tables 4.2.6.8 and 6.1.1.4'

loop_
_geom_angle_atom_site_label_1
_geom_angle_atom_site_label_2
_geom_angle_atom_site_label_3
_geom_angle
_geom_angle_site_symmetry_1
_geom_angle_site_symmetry_3
N1 Zn1 N4 111.42(17) . .
N1 Zn1 O7 96.05(17) . .
N4 Zn1 O7 94.67(16) . .
N1 Zn1 O6 111.8(3) . .
N4 Zn1 O6 99.2(2) . .
O7 Zn1 O6 141.3(3) . .
N1 Zn1 O5 108.0(3) . .
N4 Zn1 O5 139.6(3) . .
O7 Zn1 O5 89.6(2) . .
O6 Zn1 O5 57.2(3) . .
N1 Zn1 C10 115.6(2) . .
N4 Zn1 C10 120.3(2) . .
O7 Zn1 C10 114.2(3) . .
O6 Zn1 C10 29.5(3) . .
O5 Zn1 C10 27.9(3) . .
N3 Zn2 O3 100.23(17) . 6_656
N3 Zn2 O2 102.44(17) . 5_756
O3 Zn2 O2 87.4(2) 6_656 5_756
N3 Zn2 O4 101.37(17) . 2_655
O3 Zn2 O4 158.30(17) 6_656 2_655
O2 Zn2 O4 90.0(2) 5_756 2_655
N3 Zn2 O1 99.30(16) . .
O3 Zn2 O1 87.58(18) 6_656 .
O2 Zn2 O1 158.23(17) 5_756 .
O4 Zn2 O1 86.89(19) 2_655 .
N3 Zn2 Zn2 177.69(13) . 5_756
O3 Zn2 Zn2 82.03(12) 6_656 5_756
O2 Zn2 Zn2 78.07(12) 5_756 5_756
O4 Zn2 Zn2 76.36(12) 2_655 5_756
O1 Zn2 Zn2 80.26(11) . 5_756
N5 Zn3 O7 110.4(2) 6_556 .
N5 Zn3 N2 118.44(13) 6_556 .
O7 Zn3 N2 98.17(14) . .
N5 Zn3 N2 118.44(13) 6_556 7_565
O7 Zn3 N2 98.16(14) . 7_565
N2 Zn3 N2 109.3(2) . 7_565
C2 N1 N2 106.5(4) . .
C2 N1 Zn1 135.6(3) . .
N2 N1 Zn1 117.9(3) . .
C3 N2 N1 106.1(4) . .
C3 N2 Zn3 135.4(3) . .
N1 N2 Zn3 117.9(3) . .
C3 N3 C2 104.3(4) . .
C3 N3 Zn2 126.1(3) . .
C2 N3 Zn2 128.8(3) . .
C19 N4 N4 106.2(3) . 7_565
C19 N4 Zn1 134.4(4) . .
N4 N4 Zn1 119.22(12) 7_565 .
C19 N5 C19 103.6(6) 7_565 .
C19 N5 Zn3 127.7(3) 7_565 6_656
C19 N5 Zn3 127.7(3) . 6_656
C8 N6 H6A 120.0 . .
C8 N6 H6B 120.0 . .
H6A N6 H6B 120.0 . .
C13 N7 H7B 120.0 . .
C13 N7 H7C 120.0 . .
H7B N7 H7C 120.0 . .
C20 N8 C21 124.7(12) . .
C20 N8 C22 120.0(13) . .
C21 N8 C22 115.3(12) . .
C5 O1 Zn2 125.6(3) . .
C5 O2 Zn2 130.2(4) . 5_756
C17 O3 Zn2 123.9(4) . 6_556
C17 O4 Zn2 131.1(4) . 2_654
C10 O5 Zn1 91.2(6) . .
C10 O6 Zn1 92.4(6) . .
Zn3 O7 Zn1 108.97(14) . 7_565
Zn3 O7 Zn1 108.97(14) . .
Zn1 O7 Zn1 112.2(2) 7_565 .
Zn3 O7 H7A 108.8 . .
Zn1 O7 H7A 108.9 7_565 .
Zn1 O7 H7A 108.9 . .
C2 C1 H1A 109.5 . .
C2 C1 H1B 109.5 . .
H1A C1 H1B 109.5 . .
C2 C1 H1C 109.5 . .
H1A C1 H1C 109.5 . .
H1B C1 H1C 109.5 . .
N1 C2 N3 110.9(4) . .
N1 C2 C1 124.2(5) . .
N3 C2 C1 124.8(5) . .
N2 C3 N3 112.1(4) . .
N2 C3 C4 122.5(5) . .
N3 C3 C4 125.4(4) . .
C3 C4 H4A 109.5 . .
C3 C4 H4B 109.5 . .
H4A C4 H4B 109.5 . .
C3 C4 H4C 109.5 . .
H4A C4 H4C 109.5 . .
H4B C4 H4C 109.5 . .
O2 C5 O1 125.8(5) . .
O2 C5 C6 117.4(5) . .
O1 C5 C6 116.7(5) . .
C7 C6 C9 119.9(6) . .
C7 C6 C5 119.5(5) . .
C9 C6 C5 120.6(5) . .
C6 C7 C8 120.5(7) . .
C6 C7 H7 119.8 . .
C8 C7 H7 119.8 . .
C7 C8 C7 119.6(10) 7_565 .
C7 C8 N6 120.2(5) 7_565 .
C7 C8 N6 120.2(5) . .
C6 C9 C6 119.4(7) . 7_565
C6 C9 H9 120.3 . .
C6 C9 H9 120.3 7_565 .
O5 C10 O6 118.2(7) . .
O5 C10 C11 121.0(8) . .
O6 C10 C11 120.8(9) . .
O5 C10 Zn1 60.9(5) . .
O6 C10 Zn1 58.1(5) . .
C11 C10 Zn1 170.8(6) . .
C16 C11 C12 120.2(7) . .
C16 C11 C10 120.1(8) . .
C12 C11 C10 119.7(8) . .
C13 C12 C11 119.2(11) . .
C13 C12 H12 120.4 . .
C11 C12 H12 120.4 . .
C12 C13 C14 120.3(13) . .
C12 C13 N7 116(2) . .
C14 C13 N7 123.6(19) . .
C15 C14 C13 121.4(9) . .
C15 C14 H14 119.3 . .
C13 C14 H14 119.3 . .
C14 C15 C16 117.4(8) . .
C14 C15 C17 120.7(6) . .
C16 C15 C17 121.7(7) . .
C11 C16 C15 121.4(7) . .
C11 C16 H16 119.3 . .
C15 C16 H16 119.3 . .
O4 C17 O3 126.1(6) . .
O4 C17 C15 116.7(6) . .
O3 C17 C15 117.2(5) . .
C19 C18 H18A 109.5 . .
C19 C18 H18B 109.5 . .
H18A C18 H18B 109.5 . .
C19 C18 H18C 109.5 . .
H18A C18 H18C 109.5 . .
H18B C18 H18C 109.5 . .
N4 C19 N5 112.0(4) . .
N4 C19 C18 124.4(5) . .
N5 C19 C18 123.6(5) . .
O8 C20 N8 130.0(15) . .
O8 C20 H20 115.0 . .
N8 C20 H20 115.0 . .
N8 C21 H21A 109.5 . .
N8 C21 H21B 109.5 . .
H21A C21 H21B 109.5 . .
N8 C21 H21C 109.4 . .
H21A C21 H21C 109.5 . .
H21B C21 H21C 109.5 . .
N8 C22 H22A 109.5 . .
N8 C22 H22B 109.5 . .
H22A C22 H22B 109.5 . .
N8 C22 H22C 109.5 . .
H22A C22 H22C 109.5 . .
H22B C22 H22C 109.5 . .
H9A O9 H9B 114.4 . .

loop_
_geom_bond_atom_site_label_1
_geom_bond_atom_site_label_2
_geom_bond_distance
_geom_bond_site_symmetry_2
Zn1 N1 2.020(4) .
Zn1 N4 2.026(4) .
Zn1 O7 2.031(3) .
Zn1 O6 2.100(7) .
Zn1 O5 2.160(7) .
Zn1 C10 2.471(7) .
Zn2 N3 2.030(4) .
Zn2 O3 2.032(5) 6_656
Zn2 O2 2.037(4) 5_756
Zn2 O4 2.050(4) 2_655
Zn2 O1 2.057(4) .
Zn2 Zn2 2.9823(11) 5_756
Zn3 N5 1.952(6) 6_556
Zn3 O7 1.978(4) .
Zn3 N2 1.993(4) .
Zn3 N2 1.993(4) 7_565
N1 C2 1.324(6) .
N1 N2 1.377(6) .
N2 C3 1.310(6) .
N3 C3 1.337(6) .
N3 C2 1.342(6) .
N4 C19 1.308(6) .
N4 N4 1.394(8) 7_565
N5 C19 1.352(6) 7_565
N5 C19 1.352(6) .
N5 Zn3 1.951(6) 6_656
N6 C8 1.42(2) .
N6 H6A 0.8600 .
N6 H6B 0.8600 .
N7 C13 1.430(18) .
N7 H7B 0.8600 .
N7 H7C 0.8600 .
N8 C20 1.331(14) .
N8 C21 1.348(16) .
N8 C22 1.407(17) .
O1 C5 1.257(6) .
O2 C5 1.230(7) .
O2 Zn2 2.037(4) 5_756
O3 C17 1.251(7) .
O3 Zn2 2.032(5) 6_556
O4 C17 1.238(7) .
O4 Zn2 2.050(4) 2_654
O5 C10 1.157(10) .
O6 C10 1.219(10) .
O7 Zn1 2.031(3) 7_565
O7 H7A 0.8903 .
O8 C20 1.119(13) .
C1 C2 1.476(8) .
C1 H1A 0.9600 .
C1 H1B 0.9600 .
C1 H1C 0.9600 .
C3 C4 1.489(7) .
C4 H4A 0.9600 .
C4 H4B 0.9600 .
C4 H4C 0.9600 .
C5 C6 1.512(7) .
C6 C7 1.376(9) .
C6 C9 1.389(7) .
C7 C8 1.377(9) .
C7 H7 0.9300 .
C8 C7 1.377(9) 7_565
C9 C6 1.389(7) 7_565
C9 H9 0.9300 .
C10 C11 1.509(9) .
C11 C16 1.366(11) .
C11 C12 1.383(14) .
C12 C13 1.356(15) .
C12 H12 0.9300 .
C13 C14 1.396(17) .
C14 C15 1.361(13) .
C14 H14 0.9300 .
C15 C16 1.397(8) .
C15 C17 1.493(10) .
C16 H16 0.9300 .
C18 C19 1.486(8) .
C18 H18A 0.9600 .
C18 H18B 0.9600 .
C18 H18C 0.9600 .
C20 H20 0.9300 .
C21 H21A 0.9600 .
C21 H21B 0.9600 .
C21 H21C 0.9600 .
C22 H22A 0.9600 .
C22 H22B 0.9600 .
C22 H22C 0.9600 .
O9 H9A 0.8596 .
O9 H9B 0.8626 .
